data_4130889
loop_
_publ_author_name
'Kumar, Roopender'
'Linden, Anthony'
'Nevado, Cristina'

_publ_section_title
;
 Evidence for Direct Transmetalation of Au<sup>III</sup>-F with Boronic
 Acids.
;
_journal_issue 42
_journal_name_full 'Journal of the American Chemical Society'
_journal_page_first 13790
_journal_page_last 13793
_journal_paper_doi 10.1021/jacs.6b07763
_journal_volume 138
_journal_year 2016
_chemical_formula_moiety 'C19 H12 Au F6 N'
_chemical_formula_sum 'C19 H12 Au F6 N'
_chemical_formula_weight 565.26
_space_group_crystal_system monoclinic
_space_group_IT_number 14
_space_group_name_Hall '-P 2yn'
_space_group_name_H-M_alt 'P 1 21/n 1'
_atom_sites_solution_hydrogens geom
_audit_creation_method SHELXL-2014/7
_cell_angle_alpha 90
_cell_angle_beta 104.827(2)
_cell_angle_gamma 90
_cell_formula_units_Z 4
_cell_length_a 10.2954(2)
_cell_length_b 9.7990(3)
_cell_length_c 17.9311(4)
_cell_measurement_reflns_used 8997
_cell_measurement_temperature 160(2)
_cell_measurement_theta_max 29.9640
_cell_measurement_theta_min 2.9280
_cell_volume 1748.74(8)
_computing_cell_refinement 'CrysAlisPro, Version 1.171.38.43 (Rigaku Oxford Diffraction, 2015)'
_computing_data_collection 'CrysAlisPro, Version 1.171.38.43 (Rigaku Oxford Diffraction, 2015)'
_computing_data_reduction 'CrysAlisPro, Version 1.171.38.43 (Rigaku Oxford Diffraction, 2015)'
_computing_molecular_graphics 'ORTEPII (Johnson, 1976)'
_computing_publication_material 'SHELXL-2014 and PLATON (Spek, 2015)'
_computing_structure_refinement 'SHELXL-2014 (Sheldrick, 2015b)'
_computing_structure_solution 'SHELXT-2014 (Sheldrick, 2015a)'
_diffrn_ambient_temperature 160(2)
_diffrn_detector 'Atlas CCD camera on \k goniostat'
_diffrn_detector_area_resol_mean 10.3801
_diffrn_measured_fraction_theta_full 0.999
_diffrn_measured_fraction_theta_max 0.905
_diffrn_measurement_device_type 'Oxford Diffraction SuperNova, dual radiation diffractometer'
_diffrn_measurement_method '\w scans'
_diffrn_radiation_monochromator mirror
_diffrn_radiation_source 'SuperNova (Mo) X-ray Source'
_diffrn_radiation_type 'Mo K\a'
_diffrn_radiation_wavelength 0.71073
_diffrn_reflns_av_R_equivalents 0.0301
_diffrn_reflns_av_unetI/netI 0.0265
_diffrn_reflns_Laue_measured_fraction_full 0.999
_diffrn_reflns_Laue_measured_fraction_max 0.905
_diffrn_reflns_limit_h_max 14
_diffrn_reflns_limit_h_min -14
_diffrn_reflns_limit_k_max 13
_diffrn_reflns_limit_k_min -13
_diffrn_reflns_limit_l_max 23
_diffrn_reflns_limit_l_min -25
_diffrn_reflns_number 22421
_diffrn_reflns_point_group_measured_fraction_full 0.999
_diffrn_reflns_point_group_measured_fraction_max 0.905
_diffrn_reflns_theta_full 25.242
_diffrn_reflns_theta_max 30.503
_diffrn_reflns_theta_min 2.388
_exptl_absorpt_coefficient_mu 8.476
_exptl_absorpt_correction_T_max 0.466
_exptl_absorpt_correction_T_min 0.263
_exptl_absorpt_correction_type gaussian
_exptl_absorpt_process_details
;
Numerical absorption correction based on gaussian integration over
a multifaceted crystal model 
plus an empirical absorption correction using spherical harmonics, 
implemented in the SCALE3 ABSPACK scaling algorithm.
CrysAlisPro, Version 1.171.38.43 (Rigaku Oxford Diffraction, 2015)
;
_exptl_crystal_colour colourless
_exptl_crystal_density_diffrn 2.147
_exptl_crystal_description prism
_exptl_crystal_F_000 1064
_exptl_crystal_size_max 0.20
_exptl_crystal_size_mid 0.17
_exptl_crystal_size_min 0.10
_refine_diff_density_max 1.651
_refine_diff_density_min -1.434
_refine_diff_density_rms 0.119
_refine_ls_extinction_method none
_refine_ls_goodness_of_fit_ref 1.092
_refine_ls_hydrogen_treatment constr
_refine_ls_matrix_type full
_refine_ls_number_parameters 320
_refine_ls_number_reflns 4827
_refine_ls_number_restraints 265
_refine_ls_restrained_S_all 1.084
_refine_ls_R_factor_all 0.0373
_refine_ls_R_factor_gt 0.0255
_refine_ls_shift/su_max 0.002
_refine_ls_shift/su_mean 0.000
_refine_ls_structure_factor_coef Fsqd
_refine_ls_weighting_details 'w=1/[\s^2^(Fo^2^)+(0.0180P)^2^+2.4037P] where P=(Fo^2^+2Fc^2^)/3'
_refine_ls_weighting_scheme calc
_refine_ls_wR_factor_gt 0.0495
_refine_ls_wR_factor_ref 0.0551
_reflns_Friedel_coverage 0.000
_reflns_number_gt 4013
_reflns_number_total 4828
_reflns_threshold_expression 'I > 2\s(I)'
_cod_data_source_file ja6b07763_si_011.cif
_cod_data_source_block NV1618
_cod_original_cell_volume 1748.73(7)
_cod_original_sg_symbol_H-M 'P 21/n'
_cod_database_code 4130889
_shelx_shelxl_version_number 2014/7
_shelx_space_group_comment
;
The symmetry employed for this shelxl refinement is uniquely defined
by the following loop, which should always be used as a source of
symmetry information in preference to the above space-group names.
They are only intended as comments.
;
_oxdiff_exptl_absorpt_empirical_full_min 0.853
_oxdiff_exptl_absorpt_empirical_full_max 1.171
_oxdiff_exptl_absorpt_empirical_details
;
Empirical correction (ABSPACK) includes:
- Absorption correction using spherical harmonics
- Frame scaling
;

loop_
_space_group_symop_operation_xyz
'x, y, z'
'-x+1/2, y+1/2, -z+1/2'
'-x, -y, -z'
'x-1/2, -y-1/2, z-1/2'

loop_
_atom_site_label
_atom_site_type_symbol
_atom_site_fract_x
_atom_site_fract_y
_atom_site_fract_z
_atom_site_U_iso_or_equiv
_atom_site_adp_type
_atom_site_occupancy
_atom_site_site_symmetry_order
_atom_site_calc_flag
_atom_site_refinement_flags_posn
_atom_site_refinement_flags_adp
_atom_site_refinement_flags_occupancy
_atom_site_disorder_assembly
_atom_site_disorder_group
Au1 Au 0.56090(2) 0.46078(2) 0.35958(2) 0.03123(5) Uani 1 1 d . . . . .
F2 F 0.2810(3) 0.5735(3) 0.37543(15) 0.0571(7) Uani 1 1 d . . . . .
F3 F 0.1107(3) 0.4817(4) 0.45477(17) 0.0756(9) Uani 1 1 d . . . . .
F4 F 0.1697(3) 0.2544(3) 0.54317(15) 0.0718(9) Uani 1 1 d . . . . .
F5 F 0.4043(3) 0.1212(3) 0.55386(14) 0.0651(7) Uani 1 1 d . . . . .
F6 F 0.5774(2) 0.2112(3) 0.47606(13) 0.0534(6) Uani 1 1 d . . . . .
N1 N 0.6833(3) 0.5284(3) 0.29135(18) 0.0349(7) Uani 1 1 d . . . . .
C1 C 0.8179(4) 0.5343(5) 0.3184(3) 0.0460(10) Uani 1 1 d . . . . .
H1 H 0.8577 0.5063 0.3699 0.055 Uiso 1 1 calc R U . . .
C2 C 0.8988(4) 0.5796(5) 0.2736(3) 0.0521(11) Uani 1 1 d . . . . .
H2 H 0.9934 0.5841 0.2940 0.063 Uiso 1 1 calc R U . . .
C3 C 0.8412(4) 0.6185(5) 0.1987(3) 0.0509(10) Uani 1 1 d . . . . .
H3 H 0.8966 0.6492 0.1670 0.061 Uiso 1 1 calc R U . . .
C4 C 0.7031(4) 0.6132(4) 0.1690(2) 0.0428(9) Uani 1 1 d . . . . .
C5 C 0.6263(4) 0.5679(4) 0.2179(2) 0.0341(8) Uani 1 1 d D . . . .
C6 C 0.6390(5) 0.6554(6) 0.0877(3) 0.0666(15) Uani 1 1 d . . . . .
H61 H 0.6241 0.5747 0.0543 0.100 Uiso 1 1 calc R U . . .
H62 H 0.6983 0.7193 0.0702 0.100 Uiso 1 1 calc R U . . .
H63 H 0.5528 0.6998 0.0853 0.100 Uiso 1 1 calc R U . . .
C7A C 0.4766(4) 0.5528(10) 0.1909(7) 0.0349(10) Uani 0.688(7) 1 d D U P A 1
C8A C 0.4201(7) 0.4409(8) 0.1468(5) 0.0396(10) Uani 0.688(7) 1 d D U P A 1
C9A C 0.2847(6) 0.4195(7) 0.1226(4) 0.0447(12) Uani 0.688(7) 1 d D U P A 1
H9A H 0.2487 0.3420 0.0925 0.054 Uiso 0.688(7) 1 calc R U P A 1
C10A C 0.2023(6) 0.5154(7) 0.1439(4) 0.0450(13) Uani 0.688(7) 1 d D U P A 1
H10A H 0.1077 0.5032 0.1278 0.054 Uiso 0.688(7) 1 calc R U P A 1
C11A C 0.2526(6) 0.6268(7) 0.1874(4) 0.0409(11) Uani 0.688(7) 1 d D U P A 1
H11A H 0.1933 0.6898 0.2019 0.049 Uiso 0.688(7) 1 calc R U P A 1
C12A C 0.3916(6) 0.6483(7) 0.2107(5) 0.0383(10) Uani 0.688(7) 1 d D U P A 1
F1A F 0.5032(4) 0.3492(5) 0.1274(3) 0.0529(10) Uani 0.688(7) 1 d D U P A 1
C13A C 0.4435(8) 0.7773(10) 0.2535(5) 0.0476(13) Uani 0.688(7) 1 d D U P A 1
H131 H 0.4674 0.7594 0.3091 0.071 Uiso 0.688(7) 1 calc R U P A 1
H132 H 0.3737 0.8477 0.2412 0.071 Uiso 0.688(7) 1 calc R U P A 1
H133 H 0.5231 0.8087 0.2380 0.071 Uiso 0.688(7) 1 calc R U P A 1
C7B C 0.4757(5) 0.575(2) 0.1970(16) 0.0376(15) Uani 0.312(7) 1 d D U P A 2
C8B C 0.4073(9) 0.6785(14) 0.2238(10) 0.0399(13) Uani 0.312(7) 1 d D U P A 2
C9B C 0.2703(8) 0.6845(12) 0.2074(7) 0.0410(15) Uani 0.312(7) 1 d D U P A 2
H9B H 0.2256 0.7581 0.2249 0.049 Uiso 0.312(7) 1 calc R U P A 2
C10B C 0.1994(8) 0.5788(12) 0.1643(7) 0.0410(16) Uani 0.312(7) 1 d D U P A 2
H10B H 0.1041 0.5789 0.1534 0.049 Uiso 0.312(7) 1 calc R U P A 2
C11B C 0.2617(9) 0.4743(12) 0.1369(8) 0.0414(14) Uani 0.312(7) 1 d D U P A 2
H11B H 0.2099 0.4043 0.1066 0.050 Uiso 0.312(7) 1 calc R U P A 2
C12B C 0.4023(10) 0.4706(14) 0.1535(11) 0.0415(13) Uani 0.312(7) 1 d D U P A 2
F1B F 0.4798(9) 0.7751(11) 0.2699(6) 0.0471(16) Uani 0.312(7) 1 d D U P A 2
C13B C 0.4676(14) 0.361(2) 0.1169(13) 0.0460(17) Uani 0.312(7) 1 d D U P A 2
H134 H 0.4851 0.3960 0.0692 0.069 Uiso 0.312(7) 1 calc R U P A 2
H135 H 0.4077 0.2818 0.1050 0.069 Uiso 0.312(7) 1 calc R U P A 2
H136 H 0.5526 0.3337 0.1526 0.069 Uiso 0.312(7) 1 calc R U P A 2
C14 C 0.4375(3) 0.3964(4) 0.42258(19) 0.0316(7) Uani 1 1 d . . . . .
C15 C 0.3164(4) 0.4604(4) 0.4191(2) 0.0373(8) Uani 1 1 d . . . . .
C16 C 0.2264(4) 0.4148(5) 0.4590(2) 0.0470(10) Uani 1 1 d . . . . .
C17 C 0.2563(4) 0.3011(5) 0.5046(2) 0.0473(10) Uani 1 1 d . . . . .
C18 C 0.3749(4) 0.2347(4) 0.5099(2) 0.0428(9) Uani 1 1 d . . . . .
C19 C 0.4626(4) 0.2829(4) 0.46915(19) 0.0361(8) Uani 1 1 d . . . . .

loop_
_atom_site_aniso_label
_atom_site_aniso_U_11
_atom_site_aniso_U_22
_atom_site_aniso_U_33
_atom_site_aniso_U_23
_atom_site_aniso_U_13
_atom_site_aniso_U_12
Au1 0.02692(7) 0.04183(8) 0.02713(8) -0.00025(6) 0.01090(5) -0.00078(6)
F2 0.0512(15) 0.0686(17) 0.0564(15) 0.0182(13) 0.0228(12) 0.0215(13)
F3 0.0371(14) 0.127(3) 0.0706(19) 0.0101(18) 0.0282(13) 0.0197(16)
F4 0.0626(17) 0.111(2) 0.0541(15) -0.0013(16) 0.0381(13) -0.0292(17)
F5 0.091(2) 0.0607(16) 0.0502(15) 0.0156(13) 0.0310(14) -0.0052(16)
F6 0.0581(15) 0.0608(15) 0.0470(13) 0.0139(12) 0.0239(12) 0.0215(13)
N1 0.0282(15) 0.0415(17) 0.0390(17) 0.0035(14) 0.0163(13) -0.0016(13)
C1 0.0304(19) 0.062(3) 0.047(2) 0.005(2) 0.0113(18) 0.0001(19)
C2 0.0291(19) 0.063(3) 0.069(3) 0.007(2) 0.021(2) -0.0005(18)
C3 0.036(2) 0.059(3) 0.066(3) 0.014(2) 0.029(2) 0.000(2)
C4 0.037(2) 0.051(2) 0.047(2) 0.0097(19) 0.0228(18) 0.0016(18)
C5 0.0325(18) 0.0366(19) 0.0371(19) 0.0018(15) 0.0162(15) 0.0008(14)
C6 0.053(3) 0.097(4) 0.057(3) 0.025(3) 0.027(2) -0.004(3)
C7A 0.0341(18) 0.044(3) 0.030(2) 0.006(2) 0.0133(16) -0.0013(17)
C8A 0.0412(19) 0.046(2) 0.0343(19) 0.0020(18) 0.0140(17) -0.0025(17)
C9A 0.043(2) 0.050(3) 0.040(2) -0.001(2) 0.0081(19) -0.005(2)
C10A 0.038(2) 0.053(3) 0.043(2) 0.007(2) 0.007(2) -0.002(2)
C11A 0.036(2) 0.048(2) 0.039(2) 0.005(2) 0.0105(18) 0.0038(19)
C12A 0.0361(19) 0.045(2) 0.035(2) 0.0067(18) 0.0126(17) 0.0040(17)
F1A 0.054(2) 0.054(2) 0.050(2) -0.0152(17) 0.0111(19) 0.0032(18)
C13A 0.042(3) 0.052(2) 0.045(3) 0.000(2) 0.005(2) 0.013(2)
C7B 0.036(2) 0.046(3) 0.033(3) 0.005(2) 0.012(2) -0.001(2)
C8B 0.037(2) 0.048(3) 0.036(3) 0.004(2) 0.011(2) 0.005(2)
C9B 0.037(3) 0.049(3) 0.038(3) 0.006(3) 0.011(2) 0.005(3)
C10B 0.037(3) 0.049(3) 0.037(3) 0.007(3) 0.010(3) 0.003(3)
C11B 0.039(2) 0.048(3) 0.038(2) 0.004(2) 0.011(2) 0.001(2)
C12B 0.041(2) 0.047(3) 0.038(2) 0.001(2) 0.012(2) 0.000(2)
F1B 0.044(3) 0.050(3) 0.044(3) -0.003(3) 0.006(3) 0.013(3)
C13B 0.044(3) 0.049(3) 0.042(3) -0.004(3) 0.007(3) 0.001(3)
C14 0.0319(17) 0.0388(19) 0.0264(17) -0.0033(15) 0.0117(14) -0.0069(15)
C15 0.0349(18) 0.049(2) 0.0290(18) -0.0009(17) 0.0091(15) -0.0009(17)
C16 0.0283(19) 0.075(3) 0.040(2) -0.006(2) 0.0141(17) -0.0001(19)
C17 0.041(2) 0.073(3) 0.035(2) -0.008(2) 0.0211(17) -0.019(2)
C18 0.056(3) 0.047(2) 0.0282(19) -0.0014(17) 0.0166(18) -0.0122(19)
C19 0.0373(19) 0.046(2) 0.0268(18) -0.0037(15) 0.0113(15) -0.0010(16)

loop_
_atom_type_symbol
_atom_type_description
_atom_type_scat_dispersion_real
_atom_type_scat_dispersion_imag
_atom_type_scat_source
C C 0.0033 0.0016 'International Tables Vol C Tables 4.2.6.8 and 6.1.1.4'
H H 0.0000 0.0000 'International Tables Vol C Tables 4.2.6.8 and 6.1.1.4'
Au Au -2.0133 8.8022 'International Tables Vol C Tables 4.2.6.8 and 6.1.1.4'
F F 0.0171 0.0103 'International Tables Vol C Tables 4.2.6.8 and 6.1.1.4'
N N 0.0061 0.0033 'International Tables Vol C Tables 4.2.6.8 and 6.1.1.4'

loop_
_exptl_crystal_face_index_h
_exptl_crystal_face_index_k
_exptl_crystal_face_index_l
_exptl_crystal_face_perp_dist
-1 -1 0 0.0832
1 1 0 0.0816
0 0 1 0.0432
0 0 -1 0.0544
-5 4 2 0.0776
5 -4 -5 0.0794

loop_
_geom_angle_atom_site_label_1
_geom_angle_atom_site_label_2
_geom_angle_atom_site_label_3
_geom_angle
C14 Au1 N1 178.15(13)
C1 N1 C5 119.2(3)
C1 N1 Au1 121.7(3)
C5 N1 Au1 119.1(2)
N1 C1 C2 121.8(4)
N1 C1 H1 119.1
C2 C1 H1 119.1
C1 C2 C3 119.1(4)
C1 C2 H2 120.4
C3 C2 H2 120.4
C2 C3 C4 120.5(4)
C2 C3 H3 119.8
C4 C3 H3 119.8
C3 C4 C5 117.5(4)
C3 C4 C6 121.1(4)
C5 C4 C6 121.4(4)
N1 C5 C4 121.8(3)
N1 C5 C7A 116.1(6)
C4 C5 C7A 122.0(6)
N1 C5 C7B 114.8(12)
C4 C5 C7B 122.9(13)
C4 C6 H61 109.5
C4 C6 H62 109.5
H61 C6 H62 109.5
C4 C6 H63 109.5
H61 C6 H63 109.5
H62 C6 H63 109.5
C12A C7A C8A 118.6(4)
C12A C7A C5 120.9(6)
C8A C7A C5 120.5(6)
F1A C8A C9A 118.7(6)
F1A C8A C7A 118.2(5)
C9A C8A C7A 123.1(6)
C8A C9A C10A 117.1(6)
C8A C9A H9A 121.4
C10A C9A H9A 121.4
C11A C10A C9A 122.1(5)
C11A C10A H10A 119.0
C9A C10A H10A 119.0
C10A C11A C12A 120.0(6)
C10A C11A H11A 120.0
C12A C11A H11A 120.0
C7A C12A C11A 119.0(5)
C7A C12A C13A 122.2(6)
C11A C12A C13A 118.7(6)
C12A C13A H131 109.5
C12A C13A H132 109.5
H131 C13A H132 109.5
C12A C13A H133 109.5
H131 C13A H133 109.5
H132 C13A H133 109.5
C12B C7B C8B 118.8(5)
C12B C7B C5 119.0(8)
C8B C7B C5 122.1(8)
F1B C8B C9B 118.7(7)
F1B C8B C7B 118.3(7)
C9B C8B C7B 123.0(6)
C8B C9B C10B 117.1(6)
C8B C9B H9B 121.4
C10B C9B H9B 121.4
C11B C10B C9B 122.2(6)
C11B C10B H10B 118.9
C9B C10B H10B 118.9
C10B C11B C12B 119.9(7)
C10B C11B H11B 120.0
C12B C11B H11B 120.0
C7B C12B C11B 118.9(6)
C7B C12B C13B 122.2(7)
C11B C12B C13B 118.6(7)
C12B C13B H134 109.5
C12B C13B H135 109.5
H134 C13B H135 109.5
C12B C13B H136 109.5
H134 C13B H136 109.5
H135 C13B H136 109.5
C19 C14 C15 115.0(3)
C19 C14 Au1 123.2(3)
C15 C14 Au1 121.7(3)
F2 C15 C14 120.3(3)
F2 C15 C16 116.6(4)
C14 C15 C16 123.1(4)
F3 C16 C17 119.4(4)
F3 C16 C15 121.0(4)
C17 C16 C15 119.7(4)
F4 C17 C18 120.1(4)
F4 C17 C16 120.6(4)
C18 C17 C16 119.3(4)
F5 C18 C17 119.7(4)
F5 C18 C19 120.7(4)
C17 C18 C19 119.6(4)
F6 C19 C14 120.0(3)
F6 C19 C18 116.6(3)
C14 C19 C18 123.4(4)

loop_
_geom_bond_atom_site_label_1
_geom_bond_atom_site_label_2
_geom_bond_distance
Au1 C14 2.006(3)
Au1 N1 2.077(3)
F2 C15 1.352(5)
F3 C16 1.345(5)
F4 C17 1.340(4)
F5 C18 1.352(5)
F6 C19 1.353(4)
N1 C1 1.347(5)
N1 C5 1.354(5)
C1 C2 1.371(6)
C1 H1 0.9500
C2 C3 1.376(6)
C2 H2 0.9500
C3 C4 1.386(5)
C3 H3 0.9500
C4 C5 1.394(5)
C4 C6 1.497(6)
C5 C7A 1.500(5)
C5 C7B 1.500(6)
C6 H61 0.9800
C6 H62 0.9800
C6 H63 0.9800
C7A C12A 1.388(9)
C7A C8A 1.389(9)
C8A F1A 1.346(7)
C8A C9A 1.366(8)
C9A C10A 1.384(8)
C9A H9A 0.9500
C10A C11A 1.365(8)
C10A H10A 0.9500
C11A C12A 1.400(8)
C11A H11A 0.9500
C12A C13A 1.504(10)
C13A H131 0.9800
C13A H132 0.9800
C13A H133 0.9800
C7B C12B 1.388(10)
C7B C8B 1.389(10)
C8B F1B 1.349(8)
C8B C9B 1.366(9)
C9B C10B 1.384(8)
C9B H9B 0.9500
C10B C11B 1.365(9)
C10B H10B 0.9500
C11B C12B 1.402(9)
C11B H11B 0.9500
C12B C13B 1.504(11)
C13B H134 0.9800
C13B H135 0.9800
C13B H136 0.9800
C14 C19 1.375(5)
C14 C15 1.382(5)
C15 C16 1.383(5)
C16 C17 1.369(6)
C17 C18 1.366(6)
C18 C19 1.382(5)

loop_
_geom_torsion_atom_site_label_1
_geom_torsion_atom_site_label_2
_geom_torsion_atom_site_label_3
_geom_torsion_atom_site_label_4
_geom_torsion
C5 N1 C1 C2 0.2(6)
Au1 N1 C1 C2 -179.6(3)
N1 C1 C2 C3 -0.9(7)
C1 C2 C3 C4 0.6(7)
C2 C3 C4 C5 0.2(7)
C2 C3 C4 C6 179.9(5)
C1 N1 C5 C4 0.7(6)
Au1 N1 C5 C4 -179.5(3)
C1 N1 C5 C7A 177.5(5)
Au1 N1 C5 C7A -2.7(5)
C1 N1 C5 C7B -172.2(7)
Au1 N1 C5 C7B 7.6(7)
C3 C4 C5 N1 -0.9(6)
C6 C4 C5 N1 179.4(4)
C3 C4 C5 C7A -177.5(5)
C6 C4 C5 C7A 2.8(7)
C3 C4 C5 C7B 171.4(7)
C6 C4 C5 C7B -8.2(8)
N1 C5 C7A C12A 79.8(10)
C4 C5 C7A C12A -103.5(10)
N1 C5 C7A C8A -98.9(10)
C4 C5 C7A C8A 77.9(11)
C12A C7A C8A F1A 179.5(9)
C5 C7A C8A F1A -1.8(14)
C12A C7A C8A C9A -0.8(14)
C5 C7A C8A C9A 177.9(8)
F1A C8A C9A C10A 179.7(7)
C7A C8A C9A C10A 0.0(12)
C8A C9A C10A C11A -0.3(10)
C9A C10A C11A C12A 1.2(10)
C8A C7A C12A C11A 1.7(13)
C5 C7A C12A C11A -176.9(9)
C8A C7A C12A C13A -175.6(9)
C5 C7A C12A C13A 5.7(14)
C10A C11A C12A C7A -2.0(11)
C10A C11A C12A C13A 175.5(7)
N1 C5 C7B C12B -102(2)
C4 C5 C7B C12B 85(2)
N1 C5 C7B C8B 73(2)
C4 C5 C7B C8B -99(2)
C12B C7B C8B F1B 176(2)
C5 C7B C8B F1B 0(3)
C12B C7B C8B C9B -2(3)
C5 C7B C8B C9B -178(2)
F1B C8B C9B C10B -175.7(15)
C7B C8B C9B C10B 2(3)
C8B C9B C10B C11B -2(2)
C9B C10B C11B C12B 1(2)
C8B C7B C12B C11B 1(3)
C5 C7B C12B C11B 177(2)
C8B C7B C12B C13B 175(2)
C5 C7B C12B C13B -9(3)
C10B C11B C12B C7B -1(3)
C10B C11B C12B C13B -174.8(17)
C19 C14 C15 F2 179.7(3)
Au1 C14 C15 F2 -3.4(5)
C19 C14 C15 C16 0.0(5)
Au1 C14 C15 C16 177.0(3)
F2 C15 C16 F3 -0.7(6)
C14 C15 C16 F3 178.9(4)
F2 C15 C16 C17 -179.7(4)
C14 C15 C16 C17 0.0(6)
F3 C16 C17 F4 1.8(6)
C15 C16 C17 F4 -179.3(4)
F3 C16 C17 C18 -178.9(4)
C15 C16 C17 C18 0.1(6)
F4 C17 C18 F5 0.3(6)
C16 C17 C18 F5 -179.0(4)
F4 C17 C18 C19 179.3(3)
C16 C17 C18 C19 -0.1(6)
C15 C14 C19 F6 179.1(3)
Au1 C14 C19 F6 2.2(5)
C15 C14 C19 C18 0.0(5)
Au1 C14 C19 C18 -176.9(3)
F5 C18 C19 F6 -0.1(5)
C17 C18 C19 F6 -179.1(3)
F5 C18 C19 C14 179.0(3)
C17 C18 C19 C14 0.1(6)

loop_
_exptl_oxdiff_crystal_face_indexfrac_h
_exptl_oxdiff_crystal_face_indexfrac_k
_exptl_oxdiff_crystal_face_indexfrac_l
_exptl_oxdiff_crystal_face_x
_exptl_oxdiff_crystal_face_y
_exptl_oxdiff_crystal_face_z
-1.0002 -1.0017 0.0030 -0.0319 0.0944 0.0203
1.0002 1.0017 -0.0030 0.0319 -0.0944 -0.0203
0.0004 0.0002 1.0005 -0.0144 -0.0046 -0.0381
-0.0004 -0.0002 -1.0005 0.0144 0.0046 0.0381
-5.0065 3.9987 2.0099 -0.3917 -0.1385 0.1740
5.0053 -3.9993 -5.0114 0.4348 0.1522 -0.0598
